data_7042216
loop_
_publ_author_name
'Li, Ning'
'Garc\'ia-Rodr\'iguez, Ra\'ul'
'Matthews, Peter D.'
'Luo, He-Kuan'
'Wright, Dominic S.'

_publ_section_title
;
 Synthesis, structure and paramagnetic NMR analysis of a series of
 lanthanide-containing [LnTi6O3(O(i)Pr)9(salicylate)6] cages.
;
_journal_issue 13
_journal_name_full 'Dalton transactions (Cambridge, England : 2003)'
_journal_page_first 4287
_journal_page_last 4295
_journal_paper_doi 10.1039/c7dt00049a
_journal_volume 46
_journal_year 2017
_chemical_formula_moiety 'C69 H87 Eu O30 Ti6'
_chemical_formula_sum 'C69 H87 Eu O30 Ti6'
_chemical_formula_weight 1835.74
_space_group_crystal_system hexagonal
_space_group_IT_number 174
_space_group_name_Hall 'P -6'
_space_group_name_H-M_alt 'P -6'
_symmetry_space_group_name_Hall 'P -6'
_symmetry_space_group_name_H-M 'P -6'
_atom_sites_solution_hydrogens geom
_audit_creation_method SHELXL-2016/6
_audit_update_record
;
2017-02-27 deposited with the CCDC.
2017-03-01 downloaded from the CCDC.
;
_cell_angle_alpha 90
_cell_angle_beta 90
_cell_angle_gamma 120
_cell_formula_units_Z 2
_cell_length_a 14.9021(3)
_cell_length_b 14.9021(3)
_cell_length_c 23.5900(6)
_cell_measurement_reflns_used 9914
_cell_measurement_temperature 180(2)
_cell_measurement_theta_max 66.6
_cell_measurement_theta_min 3.42
_cell_volume 4536.84(17)
_computing_cell_refinement 'refinement of XYZ centroids > 20sigma(I)'
_computing_data_collection 'Bruker software package, narrow-frames'
_computing_data_reduction
;
 Bruker SAINT software package, narrow frame algorithm
;
_computing_molecular_graphics 'SHELXL-2016/6 (Sheldrick, 2016)'
_computing_publication_material 'SHELXL-2016/6 (Sheldrick, 2016)'
_computing_structure_refinement 'SHELXL-2016/6 (Sheldrick, 2016)'
_computing_structure_solution 'SHELXT 2014/5 (Sheldrick, 2014)'
_diffrn_ambient_temperature 180(2)
_diffrn_measured_fraction_theta_full 0.999
_diffrn_measured_fraction_theta_max 0.999
_diffrn_measurement_device_type 'Bruker QUEST D8 CCD'
_diffrn_measurement_method 'Thin slice \w and \f scans'
_diffrn_radiation_source '30W microfocus sealed tube, Quazar optics'
_diffrn_radiation_type CuK\a
_diffrn_radiation_wavelength 1.54178
_diffrn_reflns_av_R_equivalents 0.0567
_diffrn_reflns_av_unetI/netI 0.0390
_diffrn_reflns_Laue_measured_fraction_full 0.999
_diffrn_reflns_Laue_measured_fraction_max 0.999
_diffrn_reflns_limit_h_max 17
_diffrn_reflns_limit_h_min -17
_diffrn_reflns_limit_k_max 17
_diffrn_reflns_limit_k_min -17
_diffrn_reflns_limit_l_max 28
_diffrn_reflns_limit_l_min -28
_diffrn_reflns_number 40425
_diffrn_reflns_point_group_measured_fraction_full 1.000
_diffrn_reflns_point_group_measured_fraction_max 1.000
_diffrn_reflns_theta_full 66.626
_diffrn_reflns_theta_max 66.626
_diffrn_reflns_theta_min 3.424
_exptl_absorpt_coefficient_mu 9.733
_exptl_absorpt_correction_T_max 0.223
_exptl_absorpt_correction_T_min 0.158
_exptl_absorpt_correction_type multi-scan
_exptl_absorpt_process_details
;
multi-scan from symmetry-related measurements (SADABS) 
;
_exptl_crystal_colour yellow
_exptl_crystal_density_diffrn 1.344
_exptl_crystal_description block
_exptl_crystal_F_000 1872
_exptl_crystal_size_max 0.300
_exptl_crystal_size_mid 0.240
_exptl_crystal_size_min 0.220
_exptl_transmission_factor_max 1.000
_exptl_transmission_factor_min 0.611
_refine_diff_density_max 2.399
_refine_diff_density_min -0.541
_refine_diff_density_rms 0.146
_refine_ls_abs_structure_details
;
 Flack x determined using 2453 quotients [(I+)-(I-)]/[(I+)+(I-)]
 (Parsons, Flack and Wagner, Acta Cryst. B69 (2013) 249-259).
;
_refine_ls_abs_structure_Flack -0.005(2)
_refine_ls_extinction_method none
_refine_ls_goodness_of_fit_ref 1.140
_refine_ls_hydrogen_treatment constr
_refine_ls_matrix_type full
_refine_ls_number_parameters 331
_refine_ls_number_reflns 5463
_refine_ls_number_restraints 208
_refine_ls_restrained_S_all 1.137
_refine_ls_R_factor_all 0.0514
_refine_ls_R_factor_gt 0.0500
_refine_ls_shift/su_max 0.000
_refine_ls_shift/su_mean 0.000
_refine_ls_structure_factor_coef Fsqd
_refine_ls_weighting_details 'w=1/[\s^2^(Fo^2^)+(0.0997P)^2^+7.6717P] where P=(Fo^2^+2Fc^2^)/3'
_refine_ls_weighting_scheme calc
_refine_ls_wR_factor_gt 0.1546
_refine_ls_wR_factor_ref 0.1555
_reflns_Friedel_coverage 0.991
_reflns_Friedel_fraction_full 1.000
_reflns_Friedel_fraction_max 1.000
_reflns_number_gt 5297
_reflns_number_total 5463
_reflns_threshold_expression 'I > 2\s(I)'
_cod_data_source_file c7dt00049a2.cif
_cod_data_source_block eu2_b
_cod_depositor_comments 'Adding full bibliography for 7042216--7042227.cif.'
_cod_original_cell_volume 4536.8(2)
_cod_database_code 7042216
_shelx_shelxl_version_number 2016/6
_shelx_space_group_comment
;
The symmetry employed for this shelxl refinement is uniquely defined
by the following loop, which should always be used as a source of
symmetry information in preference to the above space-group names.
They are only intended as comments.
;
_shelx_estimated_absorpt_t_min 0.158
_shelx_estimated_absorpt_t_max 0.223

loop_
_space_group_symop_operation_xyz
'x, y, z'
'-y, x-y, z'
'-x+y, -x, z'
'x, y, -z'
'-y, x-y, -z'
'-x+y, -x, -z'

loop_
_atom_site_label
_atom_site_type_symbol
_atom_site_fract_x
_atom_site_fract_y
_atom_site_fract_z
_atom_site_U_iso_or_equiv
_atom_site_adp_type
_atom_site_occupancy
_atom_site_site_symmetry_order
_atom_site_calc_flag
_atom_site_refinement_flags_posn
_atom_site_refinement_flags_adp
_atom_site_refinement_flags_occupancy
_atom_site_disorder_assembly
_atom_site_disorder_group
Eu1 Eu 0.666667 0.333333 0.500000 0.0171(3) Uani 1 6 d S T P . .
Eu2 Eu 1.000000 1.000000 1.000000 0.0166(3) Uani 1 6 d S T P . .
Ti1 Ti 0.46541(13) 0.36309(14) 0.56325(7) 0.0280(4) Uani 1 1 d . . . . .
Ti2 Ti 0.80897(13) 0.76144(12) 0.93674(7) 0.0252(4) Uani 1 1 d . . . . .
O1 O 0.5009(6) 0.3075(7) 0.500000 0.0213(18) Uani 1 2 d S TU P . .
O2 O 0.4851(8) 0.4610(8) 0.500000 0.035(2) Uani 1 2 d S TU P C .
O3 O 0.3281(6) 0.2939(7) 0.5643(3) 0.0400(18) Uani 1 1 d D U . . .
O4 O 0.4784(6) 0.4537(6) 0.6226(3) 0.0423(19) Uani 1 1 d . U . . .
O5 O 0.4699(6) 0.2570(6) 0.6153(3) 0.0339(16) Uani 1 1 d . U . . .
O6 O 0.6320(5) 0.4350(5) 0.5756(3) 0.0272(14) Uani 1 1 d . U . . .
O21 O 0.8368(7) 0.8504(7) 1.000000 0.0223(19) Uani 1 2 d S TU P . .
O22 O 0.8353(8) 0.6859(7) 1.000000 0.031(2) Uani 1 2 d S TU P G .
O23 O 0.6718(6) 0.6836(6) 0.9352(3) 0.0383(17) Uani 1 1 d D U . . .
O24 O 0.8300(6) 0.6904(6) 0.8768(3) 0.0354(17) Uani 1 1 d . U . . .
O25 O 0.9756(5) 0.8659(5) 0.9253(3) 0.0242(13) Uani 1 1 d . U . . .
O26 O 0.8048(6) 0.8681(6) 0.8860(3) 0.0318(15) Uani 1 1 d . U . . .
C2 C 0.4809(16) 0.5556(15) 0.500000 0.056(5) Uani 1 2 d S TU P . .
H2A H 0.466350 0.556316 0.541328 0.068 Uiso 0.5 1 calc R U P A -1
C2A C 0.584(2) 0.6450(18) 0.500000 0.082(7) Uani 1 2 d S TU P C .
H2AA H 0.579787 0.708366 0.500000 0.123 Uiso 0.5 1 calc R U P B -1
H2AB H 0.621475 0.643502 0.533920 0.123 Uiso 0.5 1 calc R U P B -1
H2AC H 0.621475 0.643502 0.466080 0.123 Uiso 0.5 1 calc R U P B -1
C2B C 0.384(3) 0.547(3) 0.4787(14) 0.074(10) Uani 0.5 1 d . U P C -1
H2BA H 0.389011 0.614770 0.480388 0.111 Uiso 0.5 1 calc R U P C -1
H2BB H 0.373199 0.522473 0.439336 0.111 Uiso 0.5 1 calc R U P C -1
H2BC H 0.326098 0.497380 0.502083 0.111 Uiso 0.5 1 calc R U P C -1
C3 C 0.2421(19) 0.235(2) 0.6042(11) 0.060(5) Uiso 0.50(2) 1 d D U P D 1
H3 H 0.263894 0.227054 0.643085 0.072 Uiso 0.50(2) 1 calc R U P D 1
C3A C 0.170(3) 0.275(3) 0.603(2) 0.087(6) Uiso 0.50(2) 1 d D U P D 1
H3AA H 0.112495 0.235902 0.629115 0.131 Uiso 0.50(2) 1 calc R U P D 1
H3AB H 0.206167 0.348546 0.613373 0.131 Uiso 0.50(2) 1 calc R U P D 1
H3AC H 0.141793 0.267934 0.564117 0.131 Uiso 0.50(2) 1 calc R U P D 1
C3B C 0.190(3) 0.132(3) 0.5674(16) 0.087(6) Uiso 0.50(2) 1 d D U P D 1
H3BA H 0.127957 0.079389 0.586785 0.131 Uiso 0.50(2) 1 calc R U P D 1
H3BB H 0.171052 0.147033 0.530230 0.131 Uiso 0.50(2) 1 calc R U P D 1
H3BC H 0.239331 0.107559 0.562547 0.131 Uiso 0.50(2) 1 calc R U P D 1
C3' C 0.2146(18) 0.244(2) 0.5645(11) 0.060(5) Uiso 0.50(2) 1 d D U P D 2
H3A' H 0.181304 0.236047 0.526679 0.072 Uiso 0.50(2) 1 calc R U P D 2
C3A' C 0.202(4) 0.316(3) 0.6078(19) 0.087(6) Uiso 0.50(2) 1 d D U P D 2
H3AD H 0.127754 0.292208 0.612871 0.131 Uiso 0.50(2) 1 calc R U P D 2
H3AE H 0.231962 0.314040 0.644278 0.131 Uiso 0.50(2) 1 calc R U P D 2
H3AF H 0.236923 0.387169 0.593258 0.131 Uiso 0.50(2) 1 calc R U P D 2
C3B' C 0.180(3) 0.143(2) 0.5970(16) 0.087(6) Uiso 0.50(2) 1 d D U P D 2
H3BD H 0.104504 0.103547 0.599245 0.131 Uiso 0.50(2) 1 calc R U P D 2
H3BE H 0.204966 0.101440 0.577144 0.131 Uiso 0.50(2) 1 calc R U P D 2
H3BF H 0.209486 0.158838 0.635307 0.131 Uiso 0.50(2) 1 calc R U P D 2
C11 C 0.5508(9) 0.5279(8) 0.6544(5) 0.037(2) Uani 1 1 d . U . . .
C12 C 0.5204(11) 0.5797(10) 0.6924(5) 0.048(3) Uani 1 1 d . U . . .
H12A H 0.450262 0.563889 0.693378 0.058 Uiso 1 1 calc R U . . .
C13 C 0.5919(13) 0.6536(12) 0.7284(6) 0.061(4) Uani 1 1 d . U . . .
H13A H 0.570639 0.688163 0.754363 0.073 Uiso 1 1 calc R U . . .
C14 C 0.6944(14) 0.6780(14) 0.7272(7) 0.070(4) Uani 1 1 d . U . . .
H14A H 0.742983 0.728230 0.752592 0.084 Uiso 1 1 calc R U . . .
C15 C 0.7262(11) 0.6293(11) 0.6890(5) 0.048(3) Uani 1 1 d . U . . .
H15A H 0.797167 0.647928 0.687537 0.058 Uiso 1 1 calc R U . . .
C16 C 0.6547(10) 0.5526(9) 0.6525(5) 0.037(3) Uani 1 1 d . U . . .
C17 C 0.4969(8) 0.1913(8) 0.6119(4) 0.030(2) Uani 1 1 d . U . . .
C22 C 0.8376(19) 0.5915(17) 1.000000 0.061(5) Uani 1 2 d S TU P . .
H22' H 0.823928 0.575974 0.958638 0.073 Uiso 0.5 1 calc R U P E -1
C22A C 0.938(3) 0.613(3) 1.000000 0.106(10) Uani 1 2 d S TU P G .
H22A H 0.982285 0.681055 0.982429 0.159 Uiso 0.5 1 calc R U P F -1
H22B H 0.961017 0.614339 1.039100 0.159 Uiso 0.5 1 calc R U P F -1
H22C H 0.943659 0.559888 0.978471 0.159 Uiso 0.5 1 calc R U P F -1
C22B C 0.746(3) 0.504(2) 1.0204(14) 0.080(11) Uani 0.5 1 d . U P G -1
H22D H 0.686475 0.514092 1.013518 0.121 Uiso 0.5 1 calc R U P G -1
H22E H 0.735087 0.441774 1.000508 0.121 Uiso 0.5 1 calc R U P G -1
H22F H 0.752445 0.496225 1.061138 0.121 Uiso 0.5 1 calc R U P G -1
C23 C 0.6008(17) 0.6381(17) 0.8873(9) 0.056(5) Uiso 0.582(15) 1 d D U P H 1
H23A H 0.637358 0.668855 0.850783 0.067 Uiso 0.582(15) 1 calc R U P H 1
C23A C 0.515(3) 0.664(3) 0.8973(16) 0.095(6) Uiso 0.582(15) 1 d D U P H 1
H23B H 0.464833 0.635276 0.866399 0.143 Uiso 0.582(15) 1 calc R U P H 1
H23C H 0.480883 0.633815 0.933400 0.143 Uiso 0.582(15) 1 calc R U P H 1
H23D H 0.545559 0.739313 0.898552 0.143 Uiso 0.582(15) 1 calc R U P H 1
C23B C 0.554(3) 0.525(2) 0.8865(16) 0.095(6) Uiso 0.582(15) 1 d D U P H 1
H23E H 0.507280 0.496458 0.854056 0.143 Uiso 0.582(15) 1 calc R U P H 1
H23F H 0.609338 0.507338 0.883065 0.143 Uiso 0.582(15) 1 calc R U P H 1
H23G H 0.515825 0.495806 0.921663 0.143 Uiso 0.582(15) 1 calc R U P H 1
C23' C 0.5636(19) 0.641(2) 0.9418(13) 0.056(5) Uiso 0.418(15) 1 d D U P H 2
H23H H 0.541739 0.596778 0.976647 0.067 Uiso 0.418(15) 1 calc R U P H 2
C23C C 0.548(4) 0.730(3) 0.9522(19) 0.095(6) Uiso 0.418(15) 1 d D U P H 2
H23I H 0.473838 0.704916 0.957119 0.143 Uiso 0.418(15) 1 calc R U P H 2
H23J H 0.585437 0.766379 0.986476 0.143 Uiso 0.418(15) 1 calc R U P H 2
H23K H 0.574091 0.777221 0.919732 0.143 Uiso 0.418(15) 1 calc R U P H 2
C23D C 0.506(4) 0.576(4) 0.8939(19) 0.095(6) Uiso 0.418(15) 1 d D U P H 2
H23L H 0.431258 0.547847 0.900192 0.143 Uiso 0.418(15) 1 calc R U P H 2
H23M H 0.526722 0.617123 0.859090 0.143 Uiso 0.418(15) 1 calc R U P H 2
H23N H 0.519725 0.518473 0.890308 0.143 Uiso 0.418(15) 1 calc R U P H 2
C31 C 0.9056(8) 0.6982(8) 0.8435(4) 0.033(2) Uani 1 1 d . U . . .
C32 C 0.8813(11) 0.6216(10) 0.8022(5) 0.049(3) Uani 1 1 d . U . . .
H32A H 0.811915 0.566201 0.798867 0.059 Uiso 1 1 calc R U . . .
C33 C 0.9559(13) 0.6252(12) 0.7665(6) 0.060(4) Uani 1 1 d . U . . .
H33A H 0.938583 0.571304 0.739810 0.073 Uiso 1 1 calc R U . . .
C34 C 1.0582(12) 0.7091(13) 0.7697(6) 0.061(4) Uani 1 1 d . U . . .
H34A H 1.109654 0.714184 0.743985 0.074 Uiso 1 1 calc R U . . .
C35 C 1.0818(11) 0.7820(11) 0.8099(5) 0.048(3) Uani 1 1 d . U . . .
H35A H 1.151430 0.837012 0.812779 0.058 Uiso 1 1 calc R U . . .
C36 C 1.0076(9) 0.7803(9) 0.8480(5) 0.033(2) Uani 1 1 d . U . . .
C37 C 0.8258(8) 0.9610(8) 0.8892(4) 0.0249(19) Uani 1 1 d . U . . .

loop_
_atom_site_aniso_label
_atom_site_aniso_U_11
_atom_site_aniso_U_22
_atom_site_aniso_U_33
_atom_site_aniso_U_23
_atom_site_aniso_U_13
_atom_site_aniso_U_12
Eu1 0.0149(4) 0.0149(4) 0.0215(6) 0.000 0.000 0.0075(2)
Eu2 0.0173(4) 0.0173(4) 0.0151(6) 0.000 0.000 0.0086(2)
Ti1 0.0212(8) 0.0267(9) 0.0377(9) -0.0022(7) 0.0045(7) 0.0132(8)
Ti2 0.0239(9) 0.0219(8) 0.0244(8) -0.0034(6) -0.0017(6) 0.0075(7)
O1 0.015(4) 0.028(5) 0.028(4) 0.000 0.000 0.017(4)
O2 0.038(5) 0.031(5) 0.044(5) 0.000 0.000 0.023(5)
O3 0.023(4) 0.043(4) 0.054(5) 0.002(3) 0.005(3) 0.017(3)
O4 0.034(4) 0.044(4) 0.051(4) -0.012(4) 0.007(3) 0.021(4)
O5 0.037(4) 0.035(4) 0.033(4) 0.008(3) 0.012(3) 0.021(3)
O6 0.024(3) 0.028(3) 0.029(3) -0.006(3) -0.002(3) 0.012(3)
O21 0.021(4) 0.026(4) 0.022(4) 0.000 0.000 0.013(4)
O22 0.038(5) 0.016(4) 0.035(5) 0.000 0.000 0.012(4)
O23 0.033(4) 0.038(4) 0.038(4) -0.005(3) -0.001(3) 0.012(3)
O24 0.036(4) 0.029(4) 0.033(4) -0.010(3) -0.003(3) 0.010(3)
O25 0.027(3) 0.021(3) 0.023(3) -0.004(2) 0.000(3) 0.011(3)
O26 0.036(4) 0.032(4) 0.025(3) -0.004(3) -0.008(3) 0.015(3)
C2 0.059(9) 0.042(8) 0.083(11) 0.000 0.000 0.037(8)
C2A 0.076(14) 0.046(11) 0.133(19) 0.000 0.000 0.037(11)
C2B 0.065(16) 0.066(16) 0.11(2) 0.005(14) 0.001(13) 0.043(14)
C11 0.047(6) 0.027(5) 0.037(5) 0.000(4) 0.009(5) 0.019(4)
C12 0.060(7) 0.043(6) 0.046(6) -0.006(5) 0.017(5) 0.030(5)
C13 0.074(8) 0.056(7) 0.053(7) -0.022(6) 0.011(6) 0.033(6)
C14 0.078(9) 0.069(9) 0.055(7) -0.036(7) -0.003(7) 0.031(7)
C15 0.050(7) 0.051(7) 0.042(6) -0.014(5) -0.002(5) 0.024(5)
C16 0.049(6) 0.038(6) 0.026(5) -0.004(4) 0.000(4) 0.023(5)
C17 0.026(5) 0.032(5) 0.026(5) 0.000(4) -0.003(4) 0.009(4)
C22 0.076(11) 0.055(9) 0.059(9) 0.000 0.000 0.038(8)
C22A 0.108(19) 0.12(2) 0.13(2) 0.000 0.000 0.087(17)
C22B 0.10(2) 0.048(14) 0.08(2) -0.005(12) 0.002(15) 0.027(14)
C31 0.039(5) 0.036(5) 0.028(5) -0.005(4) -0.002(4) 0.023(5)
C32 0.051(6) 0.040(6) 0.049(6) -0.021(5) -0.002(5) 0.017(5)
C33 0.066(8) 0.058(7) 0.051(7) -0.021(6) 0.010(6) 0.025(6)
C34 0.065(8) 0.075(9) 0.049(7) -0.022(6) 0.012(6) 0.039(7)
C35 0.049(6) 0.051(6) 0.042(6) -0.014(5) 0.007(5) 0.023(5)
C36 0.041(6) 0.033(5) 0.028(5) -0.005(4) 0.004(4) 0.021(5)
C37 0.028(5) 0.031(5) 0.019(4) 0.001(4) 0.001(4) 0.016(4)

loop_
_atom_type_symbol
_atom_type_description
_atom_type_scat_dispersion_real
_atom_type_scat_dispersion_imag
_atom_type_scat_source
C C 0.0181 0.0091 'International Tables Vol C Tables 4.2.6.8 and 6.1.1.4'
H H 0.0000 0.0000 'International Tables Vol C Tables 4.2.6.8 and 6.1.1.4'
O O 0.0492 0.0322 'International Tables Vol C Tables 4.2.6.8 and 6.1.1.4'
Ti Ti 0.2191 1.8069 'International Tables Vol C Tables 4.2.6.8 and 6.1.1.4'
Eu Eu -8.9294 11.1857 'International Tables Vol C Tables 4.2.6.8 and 6.1.1.4'

loop_
_geom_angle_atom_site_label_1
_geom_angle_atom_site_label_2
_geom_angle_atom_site_label_3
_geom_angle
_geom_angle_site_symmetry_1
_geom_angle_site_symmetry_3
O1 Eu1 O1 120.002(1) 2_655 3_665
O1 Eu1 O1 120.000(1) 2_655 .
O1 Eu1 O1 119.998(1) 3_665 .
O1 Eu1 O6 135.41(16) 2_655 .
O1 Eu1 O6 73.0(2) 3_665 .
O1 Eu1 O6 65.2(2) . .
O1 Eu1 O6 73.0(2) 2_655 3_665
O1 Eu1 O6 65.2(2) 3_665 3_665
O1 Eu1 O6 135.41(16) . 3_665
O6 Eu1 O6 76.6(2) . 3_665
O1 Eu1 O6 65.2(2) 2_655 5_656
O1 Eu1 O6 135.41(16) 3_665 5_656
O1 Eu1 O6 73.0(2) . 5_656
O6 Eu1 O6 138.05(12) . 5_656
O6 Eu1 O6 138.05(12) 3_665 5_656
O1 Eu1 O6 73.0(2) 2_655 6_666
O1 Eu1 O6 65.2(2) 3_665 6_666
O1 Eu1 O6 135.41(16) . 6_666
O6 Eu1 O6 138.05(12) . 6_666
O6 Eu1 O6 88.6(3) 3_665 6_666
O6 Eu1 O6 76.6(2) 5_656 6_666
O1 Eu1 O6 65.2(2) 2_655 2_655
O1 Eu1 O6 135.41(16) 3_665 2_655
O1 Eu1 O6 73.0(2) . 2_655
O6 Eu1 O6 76.6(2) . 2_655
O6 Eu1 O6 76.6(2) 3_665 2_655
O6 Eu1 O6 88.6(3) 5_656 2_655
O6 Eu1 O6 138.05(12) 6_666 2_655
O1 Eu1 O6 135.41(16) 2_655 4_556
O1 Eu1 O6 73.0(2) 3_665 4_556
O1 Eu1 O6 65.2(2) . 4_556
O6 Eu1 O6 88.6(3) . 4_556
O6 Eu1 O6 138.05(12) 3_665 4_556
O6 Eu1 O6 76.6(2) 5_656 4_556
O6 Eu1 O6 76.6(2) 6_666 4_556
O6 Eu1 O6 138.05(12) 2_655 4_556
O1 Eu1 Ti1 130.1(2) 2_655 4_556
O1 Eu1 Ti1 103.5(2) 3_665 4_556
O1 Eu1 Ti1 28.72(12) . 4_556
O6 Eu1 Ti1 77.68(16) . 4_556
O6 Eu1 Ti1 154.04(16) 3_665 4_556
O6 Eu1 Ti1 66.80(15) 5_656 4_556
O6 Eu1 Ti1 108.39(16) 6_666 4_556
O6 Eu1 Ti1 100.93(16) 2_655 4_556
O6 Eu1 Ti1 37.16(16) 4_556 4_556
O1 Eu1 Ti1 130.1(2) 2_655 .
O1 Eu1 Ti1 103.5(2) 3_665 .
O1 Eu1 Ti1 28.72(12) . .
O6 Eu1 Ti1 37.16(16) . .
O6 Eu1 Ti1 108.39(16) 3_665 .
O6 Eu1 Ti1 100.93(16) 5_656 .
O6 Eu1 Ti1 154.04(16) 6_666 .
O6 Eu1 Ti1 66.80(15) 2_655 .
O6 Eu1 Ti1 77.68(16) 4_556 .
Ti1 Eu1 Ti1 49.40(6) 4_556 .
O1 Eu1 Ti1 103.5(2) 2_655 3_665
O1 Eu1 Ti1 28.72(12) 3_665 3_665
O1 Eu1 Ti1 130.1(2) . 3_665
O6 Eu1 Ti1 66.80(16) . 3_665
O6 Eu1 Ti1 37.16(16) 3_665 3_665
O6 Eu1 Ti1 154.04(16) 5_656 3_665
O6 Eu1 Ti1 77.68(16) 6_666 3_665
O6 Eu1 Ti1 108.39(16) 2_655 3_665
O6 Eu1 Ti1 100.93(16) 4_556 3_665
Ti1 Eu1 Ti1 125.968(14) 4_556 3_665
Ti1 Eu1 Ti1 103.77(3) . 3_665
O21 Eu2 O21 119.999(4) . 3_675
O21 Eu2 O21 120.001(5) . 2_765
O21 Eu2 O21 120.000(9) 3_675 2_765
O21 Eu2 O25 65.2(2) . .
O21 Eu2 O25 136.02(15) 3_675 .
O21 Eu2 O25 72.6(2) 2_765 .
O21 Eu2 O25 136.02(15) . 5_767
O21 Eu2 O25 72.6(2) 3_675 5_767
O21 Eu2 O25 65.2(2) 2_765 5_767
O25 Eu2 O25 137.62(11) . 5_767
O21 Eu2 O25 72.6(2) . 3_675
O21 Eu2 O25 65.2(2) 3_675 3_675
O21 Eu2 O25 136.02(15) 2_765 3_675
O25 Eu2 O25 77.5(2) . 3_675
O25 Eu2 O25 137.62(11) 5_767 3_675
O21 Eu2 O25 72.6(2) . 6_677
O21 Eu2 O25 65.2(2) 3_675 6_677
O21 Eu2 O25 136.02(15) 2_765 6_677
O25 Eu2 O25 137.62(11) . 6_677
O25 Eu2 O25 77.5(2) 5_767 6_677
O25 Eu2 O25 87.4(3) 3_675 6_677
O21 Eu2 O25 136.02(15) . 2_765
O21 Eu2 O25 72.6(2) 3_675 2_765
O21 Eu2 O25 65.2(2) 2_765 2_765
O25 Eu2 O25 77.5(2) . 2_765
O25 Eu2 O25 87.4(3) 5_767 2_765
O25 Eu2 O25 77.5(2) 3_675 2_765
O25 Eu2 O25 137.62(11) 6_677 2_765
O21 Eu2 O25 65.2(2) . 4_557
O21 Eu2 O25 136.02(14) 3_675 4_557
O21 Eu2 O25 72.6(2) 2_765 4_557
O25 Eu2 O25 87.4(3) . 4_557
O25 Eu2 O25 77.5(2) 5_767 4_557
O25 Eu2 O25 137.62(11) 3_675 4_557
O25 Eu2 O25 77.5(2) 6_677 4_557
O25 Eu2 O25 137.62(11) 2_765 4_557
O21 Eu2 Ti2 130.15(19) . 5_767
O21 Eu2 Ti2 103.5(2) 3_675 5_767
O21 Eu2 Ti2 28.65(12) 2_765 5_767
O25 Eu2 Ti2 100.44(15) . 5_767
O25 Eu2 Ti2 37.23(16) 5_767 5_767
O25 Eu2 Ti2 154.50(15) 3_675 5_767
O25 Eu2 Ti2 109.11(15) 6_677 5_767
O25 Eu2 Ti2 77.24(15) 2_765 5_767
O25 Eu2 Ti2 66.79(15) 4_557 5_767
O21 Eu2 Ti2 28.65(12) . 4_557
O21 Eu2 Ti2 130.1(2) 3_675 4_557
O21 Eu2 Ti2 103.5(2) 2_765 4_557
O25 Eu2 Ti2 77.24(15) . 4_557
O25 Eu2 Ti2 109.11(15) 5_767 4_557
O25 Eu2 Ti2 100.44(16) 3_675 4_557
O25 Eu2 Ti2 66.79(16) 6_677 4_557
O25 Eu2 Ti2 154.50(15) 2_765 4_557
O25 Eu2 Ti2 37.23(16) 4_557 4_557
Ti2 Eu2 Ti2 103.89(3) 5_767 4_557
O21 Eu2 Ti2 103.5(2) . 6_677
O21 Eu2 Ti2 28.65(12) 3_675 6_677
O21 Eu2 Ti2 130.1(2) 2_765 6_677
O25 Eu2 Ti2 154.50(15) . 6_677
O25 Eu2 Ti2 66.79(15) 5_767 6_677
O25 Eu2 Ti2 77.24(15) 3_675 6_677
O25 Eu2 Ti2 37.23(16) 6_677 6_677
O25 Eu2 Ti2 100.44(15) 2_765 6_677
O25 Eu2 Ti2 109.11(15) 4_557 6_677
Ti2 Eu2 Ti2 103.89(3) 5_767 6_677
Ti2 Eu2 Ti2 103.89(3) 4_557 6_677
O3 Ti1 O4 94.6(4) . .
O3 Ti1 O1 104.4(4) . .
O4 Ti1 O1 160.2(4) . .
O3 Ti1 O2 98.1(4) . .
O4 Ti1 O2 96.1(4) . .
O1 Ti1 O2 76.2(3) . .
O3 Ti1 O5 90.9(4) . .
O4 Ti1 O5 94.4(3) . .
O1 Ti1 O5 90.6(3) . .
O2 Ti1 O5 165.6(3) . .
O3 Ti1 O6 170.3(3) . .
O4 Ti1 O6 82.2(3) . .
O1 Ti1 O6 79.8(3) . .
O2 Ti1 O6 91.5(4) . .
O5 Ti1 O6 80.1(3) . .
O3 Ti1 Ti1 90.8(3) . 4_556
O4 Ti1 Ti1 137.9(3) . 4_556
O1 Ti1 Ti1 38.5(2) . 4_556
O2 Ti1 Ti1 41.9(2) . 4_556
O5 Ti1 Ti1 127.3(2) . 4_556
O6 Ti1 Ti1 97.70(18) . 4_556
O3 Ti1 Eu1 137.0(3) . .
O4 Ti1 Eu1 127.4(2) . .
O1 Ti1 Eu1 35.5(2) . .
O2 Ti1 Eu1 87.3(3) . .
O5 Ti1 Eu1 78.4(2) . .
O6 Ti1 Eu1 45.16(17) . .
Ti1 Ti1 Eu1 65.30(3) 4_556 .
O23 Ti2 O24 94.5(3) . .
O23 Ti2 O21 104.5(4) . .
O24 Ti2 O21 160.4(4) . .
O23 Ti2 O26 91.3(3) . .
O24 Ti2 O26 94.4(3) . .
O21 Ti2 O26 89.9(3) . .
O23 Ti2 O22 97.6(4) . .
O24 Ti2 O22 96.2(3) . .
O21 Ti2 O22 76.9(3) . .
O26 Ti2 O22 165.5(3) . .
O23 Ti2 O25 170.9(3) . .
O24 Ti2 O25 81.9(3) . .
O21 Ti2 O25 80.0(3) . .
O26 Ti2 O25 80.6(3) . .
O22 Ti2 O25 91.1(3) . .
O23 Ti2 Ti2 91.2(2) . 4_557
O24 Ti2 Ti2 138.6(2) . 4_557
O21 Ti2 Ti2 38.2(2) . 4_557
O26 Ti2 Ti2 126.4(2) . 4_557
O22 Ti2 Ti2 42.5(2) . 4_557
O25 Ti2 Ti2 97.06(17) . 4_557
O23 Ti2 Eu2 137.8(3) . .
O24 Ti2 Eu2 126.7(2) . .
O21 Ti2 Eu2 36.2(3) . .
O26 Ti2 Eu2 77.7(2) . .
O22 Ti2 Eu2 88.1(3) . .
O25 Ti2 Eu2 44.78(16) . .
Ti2 Ti2 Eu2 65.40(3) 4_557 .
Ti1 O1 Ti1 103.1(4) 4_556 .
Ti1 O1 Eu1 115.8(3) 4_556 .
Ti1 O1 Eu1 115.8(3) . .
C2 O2 Ti1 130.5(3) . .
C2 O2 Ti1 130.5(3) . 4_556
Ti1 O2 Ti1 96.3(4) . 4_556
C3' O3 Ti1 176.0(12) . .
C3 O3 Ti1 139.7(12) . .
C11 O4 Ti1 140.0(7) . .
C17 O5 Ti1 136.8(7) . .
C17 O6 Ti1 132.0(7) 3_665 .
C17 O6 Eu1 130.2(6) 3_665 .
Ti1 O6 Eu1 97.7(2) . .
Ti2 O21 Ti2 103.6(5) 4_557 .
Ti2 O21 Eu2 115.2(3) 4_557 .
Ti2 O21 Eu2 115.2(3) . .
C22 O22 Ti2 131.1(3) . 4_557
C22 O22 Ti2 131.1(3) . .
Ti2 O22 Ti2 95.1(4) 4_557 .
C23' O23 Ti2 166.3(14) . .
C23 O23 Ti2 130.5(10) . .
C31 O24 Ti2 140.0(7) . .
C37 O25 Ti2 130.9(6) 2_765 .
C37 O25 Eu2 130.8(6) 2_765 .
Ti2 O25 Eu2 98.0(2) . .
C37 O26 Ti2 138.0(6) . .
O2 C2 C2A 110.7(17) . .
O2 C2 C2B 115.7(19) . .
C2A C2 C2B 129(2) . .
O2 C2 H2A 97.3 . .
C2A C2 H2A 97.3 . .
C2B C2 H2A 97.3 . .
C2 C2A H2AA 109.5 . .
C2 C2A H2AB 109.5 . .
H2AA C2A H2AB 109.5 . .
C2 C2A H2AC 109.5 . .
H2AA C2A H2AC 109.5 . .
H2AB C2A H2AC 109.5 . .
C2 C2B H2BA 109.5 . .
C2 C2B H2BB 109.5 . .
H2BA C2B H2BB 109.5 . .
C2 C2B H2BC 109.5 . .
H2BA C2B H2BC 109.5 . .
H2BB C2B H2BC 109.5 . .
O3 C3 C3A 110(3) . .
O3 C3 C3B 95(2) . .
C3A C3 C3B 106(2) . .
O3 C3 H3 114.8 . .
C3A C3 H3 114.8 . .
C3B C3 H3 114.8 . .
C3 C3A H3AA 109.5 . .
C3 C3A H3AB 109.5 . .
H3AA C3A H3AB 109.5 . .
C3 C3A H3AC 109.5 . .
H3AA C3A H3AC 109.5 . .
H3AB C3A H3AC 109.5 . .
C3 C3B H3BA 109.5 . .
C3 C3B H3BB 109.5 . .
H3BA C3B H3BB 109.5 . .
C3 C3B H3BC 109.5 . .
H3BA C3B H3BC 109.5 . .
H3BB C3B H3BC 109.5 . .
O3 C3' C3B' 104(2) . .
O3 C3' C3A' 99(2) . .
C3B' C3' C3A' 105(2) . .
O3 C3' H3A' 115.7 . .
C3B' C3' H3A' 115.7 . .
C3A' C3' H3A' 115.7 . .
C3' C3A' H3AD 109.5 . .
C3' C3A' H3AE 109.5 . .
H3AD C3A' H3AE 109.5 . .
C3' C3A' H3AF 109.5 . .
H3AD C3A' H3AF 109.5 . .
H3AE C3A' H3AF 109.5 . .
C3' C3B' H3BD 109.5 . .
C3' C3B' H3BE 109.5 . .
H3BD C3B' H3BE 109.5 . .
C3' C3B' H3BF 109.5 . .
H3BD C3B' H3BF 109.5 . .
H3BE C3B' H3BF 109.5 . .
O4 C11 C12 118.0(11) . .
O4 C11 C16 122.2(10) . .
C12 C11 C16 119.7(11) . .
C13 C12 C11 120.2(13) . .
C13 C12 H12A 119.9 . .
C11 C12 H12A 119.9 . .
C12 C13 C14 120.5(12) . .
C12 C13 H13A 119.7 . .
C14 C13 H13A 119.7 . .
C15 C14 C13 120.1(14) . .
C15 C14 H14A 120.0 . .
C13 C14 H14A 120.0 . .
C14 C15 C16 120.6(14) . .
C14 C15 H15A 119.7 . .
C16 C15 H15A 119.7 . .
C11 C16 C15 118.9(11) . .
C11 C16 C17 123.2(10) . 3_665
C15 C16 C17 117.9(11) . 3_665
O5 C17 O6 123.2(10) . 2_655
O5 C17 C16 116.7(9) . 2_655
O6 C17 C16 120.1(10) 2_655 2_655
C22A C22 C22B 131(3) . .
C22A C22 O22 109(2) . .
C22B C22 O22 115(2) . .
C22A C22 H22' 97.3 . .
C22B C22 H22' 97.3 . .
O22 C22 H22' 97.3 . .
C22 C22A H22A 109.5 . .
C22 C22A H22B 109.5 . .
H22A C22A H22B 109.5 . .
C22 C22A H22C 109.5 . .
H22A C22A H22C 109.5 . .
H22B C22A H22C 109.5 . .
C22 C22B H22D 109.5 . .
C22 C22B H22E 109.5 . .
H22D C22B H22E 109.5 . .
C22 C22B H22F 109.5 . .
H22D C22B H22F 109.5 . .
H22E C22B H22F 109.5 . .
O23 C23 C23B 111(2) . .
O23 C23 C23A 105(2) . .
C23B C23 C23A 109(2) . .
O23 C23 H23A 110.5 . .
C23B C23 H23A 110.5 . .
C23A C23 H23A 110.5 . .
C23 C23A H23B 109.5 . .
C23 C23A H23C 109.5 . .
H23B C23A H23C 109.5 . .
C23 C23A H23D 109.5 . .
H23B C23A H23D 109.5 . .
H23C C23A H23D 109.5 . .
C23 C23B H23E 109.5 . .
C23 C23B H23F 109.5 . .
H23E C23B H23F 109.5 . .
C23 C23B H23G 109.5 . .
H23E C23B H23G 109.5 . .
H23F C23B H23G 109.5 . .
O23 C23' C23D 112(3) . .
O23 C23' C23C 106(3) . .
C23D C23' C23C 115(3) . .
O23 C23' H23H 108.0 . .
C23D C23' H23H 108.0 . .
C23C C23' H23H 108.0 . .
C23' C23C H23I 109.5 . .
C23' C23C H23J 109.5 . .
H23I C23C H23J 109.5 . .
C23' C23C H23K 109.5 . .
H23I C23C H23K 109.5 . .
H23J C23C H23K 109.5 . .
C23' C23D H23L 109.5 . .
C23' C23D H23M 109.5 . .
H23L C23D H23M 109.5 . .
C23' C23D H23N 109.5 . .
H23L C23D H23N 109.5 . .
H23M C23D H23N 109.5 . .
O24 C31 C36 122.3(9) . .
O24 C31 C32 118.4(10) . .
C36 C31 C32 119.3(10) . .
C33 C32 C31 121.2(12) . .
C33 C32 H32A 119.4 . .
C31 C32 H32A 119.4 . .
C32 C33 C34 119.9(12) . .
C32 C33 H33A 120.1 . .
C34 C33 H33A 120.1 . .
C35 C34 C33 118.8(13) . .
C35 C34 H34A 120.6 . .
C33 C34 H34A 120.6 . .
C34 C35 C36 123.1(13) . .
C34 C35 H35A 118.5 . .
C36 C35 H35A 118.5 . .
C31 C36 C35 117.7(10) . .
C31 C36 C37 122.7(9) . 2_765
C35 C36 C37 119.6(10) . 2_765
O26 C37 O25 122.2(9) . 3_675
O26 C37 C36 115.7(9) . 3_675
O25 C37 C36 122.1(9) 3_675 3_675

loop_
_geom_bond_atom_site_label_1
_geom_bond_atom_site_label_2
_geom_bond_distance
_geom_bond_site_symmetry_2
Eu1 O1 2.302(8) 2_655
Eu1 O1 2.302(8) 3_665
Eu1 O1 2.302(8) .
Eu1 O6 2.555(7) .
Eu1 O6 2.555(7) 3_665
Eu1 O6 2.555(7) 5_656
Eu1 O6 2.555(7) 6_666
Eu1 O6 2.555(7) 2_655
Eu1 O6 2.555(7) 4_556
Eu1 Ti1 3.5704(16) 4_556
Eu1 Ti1 3.5704(16) .
Eu1 Ti1 3.5705(16) 3_665
Eu2 O21 2.337(9) .
Eu2 O21 2.337(9) 3_675
Eu2 O21 2.337(9) 2_765
Eu2 O25 2.549(6) .
Eu2 O25 2.549(6) 5_767
Eu2 O25 2.549(6) 3_675
Eu2 O25 2.549(6) 6_677
Eu2 O25 2.549(6) 2_765
Eu2 O25 2.549(6) 4_557
Eu2 Ti2 3.5845(16) 5_767
Eu2 Ti2 3.5845(16) 4_557
Eu2 Ti2 3.5845(16) 6_677
Ti1 O3 1.773(8) .
Ti1 O4 1.887(8) .
Ti1 O1 1.905(5) .
Ti1 O2 2.003(7) .
Ti1 O5 2.030(7) .
Ti1 O6 2.176(7) .
Ti1 Ti1 2.984(3) 4_556
Ti2 O23 1.776(8) .
Ti2 O24 1.884(7) .
Ti2 O21 1.899(6) .
Ti2 O26 2.015(7) .
Ti2 O22 2.023(7) .
Ti2 O25 2.190(7) .
Ti2 Ti2 2.984(3) 4_557
O2 C2 1.44(2) .
O3 C3' 1.47(2) .
O3 C3 1.47(2) .
O4 C11 1.325(14) .
O5 C17 1.233(13) .
O6 C17 1.297(13) 3_665
O22 C22 1.42(2) .
O23 C23' 1.42(2) .
O23 C23 1.46(2) .
O24 C31 1.330(13) .
O25 C37 1.279(12) 2_765
O26 C37 1.260(12) .
C2 C2A 1.45(3) .
C2 C2B 1.47(4) .
C2 H2A 1.0000 .
C2A H2AA 0.9800 .
C2A H2AB 0.9800 .
C2A H2AC 0.9800 .
C2B H2BA 0.9800 .
C2B H2BB 0.9800 .
C2B H2BC 0.9800 .
C3 C3A 1.48(3) .
C3 C3B 1.58(3) .
C3 H3 1.0000 .
C3A H3AA 0.9800 .
C3A H3AB 0.9800 .
C3A H3AC 0.9800 .
C3B H3BA 0.9800 .
C3B H3BB 0.9800 .
C3B H3BC 0.9800 .
C3' C3B' 1.53(3) .
C3' C3A' 1.57(3) .
C3' H3A' 1.0000 .
C3A' H3AD 0.9800 .
C3A' H3AE 0.9800 .
C3A' H3AF 0.9800 .
C3B' H3BD 0.9800 .
C3B' H3BE 0.9800 .
C3B' H3BF 0.9800 .
C11 C12 1.399(15) .
C11 C16 1.402(17) .
C12 C13 1.38(2) .
C12 H12A 0.9500 .
C13 C14 1.38(2) .
C13 H13A 0.9500 .
C14 C15 1.380(19) .
C14 H14A 0.9500 .
C15 C16 1.404(17) .
C15 H15A 0.9500 .
C16 C17 1.499(15) 3_665
C22 C22A 1.37(4) .
C22 C22B 1.42(4) .
C22 H22' 1.0000 .
C22A H22A 0.9800 .
C22A H22B 0.9800 .
C22A H22C 0.9800 .
C22B H22D 0.9800 .
C22B H22E 0.9800 .
C22B H22F 0.9800 .
C23 C23B 1.47(3) .
C23 C23A 1.52(3) .
C23 H23A 1.0000 .
C23A H23B 0.9800 .
C23A H23C 0.9800 .
C23A H23D 0.9800 .
C23B H23E 0.9800 .
C23B H23F 0.9800 .
C23B H23G 0.9800 .
C23' C23D 1.46(3) .
C23' C23C 1.48(3) .
C23' H23H 1.0000 .
C23C H23I 0.9800 .
C23C H23J 0.9800 .
C23C H23K 0.9800 .
C23D H23L 0.9800 .
C23D H23M 0.9800 .
C23D H23N 0.9800 .
C31 C36 1.401(16) .
C31 C32 1.403(15) .
C32 C33 1.374(19) .
C32 H32A 0.9500 .
C33 C34 1.41(2) .
C33 H33A 0.9500 .
C34 C35 1.350(18) .
C34 H34A 0.9500 .
C35 C36 1.415(16) .
C35 H35A 0.9500 .
C36 C37 1.470(14) 2_765
